data_4518404
loop_
_publ_author_name
'Xie, Guanying'
'Wang, Lei'
'Li, Peizhou'
'Song, Shuang'
'Yao, Changlin'
'Wang, Shanpeng'
'Liu, Yang'
'Wang, Zhen'
'Wang, Xinyuan'
'Tao, Xutang'

_publ_section_title
;
 Low-Dimensional Hybrid Lead Iodide Perovskites Single Crystals via
 Bifunctional Amino Acid Cross-Linkage: Structural Diversity and
 Properties Controllability.
;
_journal_issue 2
_journal_name_full 'ACS applied materials &amp; interfaces'
_journal_page_first 3325
_journal_page_last 3335
_journal_paper_doi 10.1021/acsami.0c16402
_journal_volume 13
_journal_year 2021
_chemical_formula_sum 'C2 H2 I2 N O2 Pb'
_chemical_formula_weight 533.04
_space_group_crystal_system trigonal
_space_group_IT_number 146
_space_group_name_Hall 'R 3'
_space_group_name_H-M_alt 'R 3 :H'
_atom_sites_solution_hydrogens geom
_audit_creation_method SHELXL-2018/3
_cell_angle_alpha 90
_cell_angle_beta 90
_cell_angle_gamma 120
_cell_formula_units_Z 3
_cell_length_a 4.5319(3)
_cell_length_b 4.5319(3)
_cell_length_c 29.629(2)
_cell_measurement_reflns_used 1646
_cell_measurement_temperature 193(2)
_cell_measurement_theta_max 63.20
_cell_measurement_theta_min 7.81
_cell_volume 527.00(6)
_computing_structure_refinement 'SHELXL-2018/3 (Sheldrick, 2018)'
_computing_structure_solution 'SHELXT 2014/5 (Sheldrick, 2014)'
_diffrn_ambient_temperature 193(2)
_diffrn_measured_fraction_theta_full 0.876
_diffrn_measured_fraction_theta_max 0.898
_diffrn_measurement_device_type 'Bruker D8 VENTURE PHOTON II'
_diffrn_radiation_type GaK\a
_diffrn_radiation_wavelength 1.34139
_diffrn_reflns_av_R_equivalents 0.0483
_diffrn_reflns_av_unetI/netI 0.0509
_diffrn_reflns_Laue_measured_fraction_full 0.876
_diffrn_reflns_Laue_measured_fraction_max 0.898
_diffrn_reflns_limit_h_max 5
_diffrn_reflns_limit_h_min -6
_diffrn_reflns_limit_k_max 5
_diffrn_reflns_limit_k_min -5
_diffrn_reflns_limit_l_max 39
_diffrn_reflns_limit_l_min -39
_diffrn_reflns_number 1658
_diffrn_reflns_point_group_measured_fraction_full 0.853
_diffrn_reflns_point_group_measured_fraction_max 0.876
_diffrn_reflns_theta_full 53.594
_diffrn_reflns_theta_max 63.204
_diffrn_reflns_theta_min 7.806
_exptl_absorpt_coefficient_mu 78.396
_exptl_crystal_density_diffrn 5.039
_exptl_crystal_description block
_exptl_crystal_F_000 675
_exptl_crystal_size_max 0.100
_exptl_crystal_size_mid 0.100
_exptl_crystal_size_min 0.100
_refine_diff_density_max 3.622
_refine_diff_density_min -4.504
_refine_diff_density_rms 0.913
_refine_ls_abs_structure_details
;
 Refined as an inversion twin.
;
_refine_ls_abs_structure_Flack 0.5(3)
_refine_ls_extinction_method none
_refine_ls_goodness_of_fit_ref 1.141
_refine_ls_hydrogen_treatment constr
_refine_ls_matrix_type full
_refine_ls_number_parameters 47
_refine_ls_number_reflns 515
_refine_ls_number_restraints 120
_refine_ls_restrained_S_all 1.027
_refine_ls_R_factor_all 0.0945
_refine_ls_R_factor_gt 0.0876
_refine_ls_shift/su_max 0.043
_refine_ls_shift/su_mean 0.010
_refine_ls_structure_factor_coef Fsqd
_refine_ls_weighting_details 'w=1/[\s^2^(Fo^2^)+(0.0800P)^2^+220.0000P] where P=(Fo^2^+2Fc^2^)/3'
_refine_ls_weighting_scheme calc
_refine_ls_wR_factor_gt 0.2468
_refine_ls_wR_factor_ref 0.2754
_reflns_Friedel_coverage 0.951
_reflns_Friedel_fraction_full 0.831
_reflns_Friedel_fraction_max 0.854
_reflns_number_gt 503
_reflns_number_total 515
_reflns_threshold_expression 'I > 2\s(I)'
_cod_data_source_file am0c16402_si_001.cif
_cod_data_source_block znz5655_0m_b_sq
_cod_depositor_comments 'Adding full bibliography for 4518400--4518404.cif.'
_cod_original_cell_volume 527.00(8)
_cod_database_code 4518404
_shelx_shelxl_version_number 2018/3
_shelx_space_group_comment
;
The symmetry employed for this shelxl refinement is uniquely defined
by the following loop, which should always be used as a source of
symmetry information in preference to the above space-group names.
They are only intended as comments.
;
_shelx_estimated_absorpt_t_min 0.047
_shelx_estimated_absorpt_t_max 0.047

loop_
_space_group_symop_operation_xyz
'x, y, z'
'-y, x-y, z'
'-x+y, -x, z'
'x+2/3, y+1/3, z+1/3'
'-y+2/3, x-y+1/3, z+1/3'
'-x+y+2/3, -x+1/3, z+1/3'
'x+1/3, y+2/3, z+2/3'
'-y+1/3, x-y+2/3, z+2/3'
'-x+y+1/3, -x+2/3, z+2/3'

loop_
_atom_site_label
_atom_site_type_symbol
_atom_site_fract_x
_atom_site_fract_y
_atom_site_fract_z
_atom_site_U_iso_or_equiv
_atom_site_adp_type
_atom_site_occupancy
_atom_site_site_symmetry_order
_atom_site_calc_flag
_atom_site_refinement_flags_posn
_atom_site_refinement_flags_adp
_atom_site_refinement_flags_occupancy
_atom_site_disorder_assembly
_atom_site_disorder_group
Pb1 Pb 2.000000 1.000000 0.7848(2) 0.0505(15) Uani 1 3 d S T P A .
I1 I 1.666667 0.333333 0.7194(2) 0.033(2) Uani 1 3 d S T P . .
I2 I 1.333333 0.666667 0.84637(17) 0.040(3) Uani 1 3 d S T P . .
N_1 N 1.29(5) 0.11(4) 0.668(4) 0.059(11) Uani 0.3333 1 d D U P A -1
CA_1 C 1.37(5) 0.17(3) 0.619(4) 0.059(8) Uani 0.3333 1 d D U P A -1
HAA_1 H 1.602236 0.361759 0.614606 0.071 Uiso 0.3333 1 calc R U P A -1
HAAB_1 H 1.206161 0.226935 0.604236 0.071 Uiso 0.3333 1 calc R U P A -1
C_1 C 1.33(2) -0.164(16) 0.601(2) 0.059(8) Uani 0.3333 1 d D U P A -1
O_1 O 1.325132 -0.379543 0.625274 0.056 Uani 0.3333 1 d D U P A -1
OXT_1 O 1.30(4) -0.19(3) 0.557(2) 0.062(11) Uani 0.3333 1 d D U P A -1

loop_
_atom_site_aniso_label
_atom_site_aniso_U_11
_atom_site_aniso_U_22
_atom_site_aniso_U_33
_atom_site_aniso_U_23
_atom_site_aniso_U_13
_atom_site_aniso_U_12
Pb1 0.0524(17) 0.0524(17) 0.047(2) 0.000 0.000 0.0262(8)
I1 0.033(3) 0.033(3) 0.032(3) 0.000 0.000 0.0167(15)
I2 0.040(4) 0.040(4) 0.039(4) 0.000 0.000 0.020(2)
N_1 0.046(16) 0.064(14) 0.064(14) -0.002(12) -0.001(14) 0.024(13)
CA_1 0.044(15) 0.064(11) 0.065(13) -0.002(11) 0.000(13) 0.023(11)
C_1 0.044(15) 0.064(11) 0.066(12) -0.002(9) 0.001(12) 0.023(10)
O_1 0.025 0.065 0.074 0.004 0.006 0.019
OXT_1 0.042(18) 0.066(17) 0.066(12) -0.003(12) 0.003(15) 0.020(16)

loop_
_atom_type_symbol
_atom_type_description
_atom_type_scat_dispersion_real
_atom_type_scat_dispersion_imag
_atom_type_scat_source
C C 0.0137 0.0067 'International Tables Vol C Tables 4.2.6.8 and 6.1.1.4'
H H 0.0000 0.0000 'International Tables Vol C Tables 4.2.6.8 and 6.1.1.4'
I I 0.0030 5.4350 'International Tables Vol C Tables 4.2.6.8 and 6.1.1.4'
N N 0.0241 0.0134 'International Tables Vol C Tables 4.2.6.8 and 6.1.1.4'
O O 0.0389 0.0241 'International Tables Vol C Tables 4.2.6.8 and 6.1.1.4'
Pb Pb -4.4950 6.8412 'International Tables Vol C Tables 4.2.6.8 and 6.1.1.4'

loop_
_geom_angle_atom_site_label_1
_geom_angle_atom_site_label_2
_geom_angle_atom_site_label_3
_geom_angle
_geom_angle_site_symmetry_1
_geom_angle_site_symmetry_3
_geom_angle_publ_flag
I2 Pb1 I2 90.56(18) 1_665 1_655 ?
I2 Pb1 I2 90.56(18) 1_665 . ?
I2 Pb1 I2 90.56(18) 1_655 . ?
I2 Pb1 I1 178.3(2) 1_665 . ?
I2 Pb1 I1 90.61(9) 1_655 . ?
I2 Pb1 I1 90.61(9) . . ?
I2 Pb1 I1 90.61(9) 1_665 1_665 ?
I2 Pb1 I1 90.61(9) 1_655 1_665 ?
I2 Pb1 I1 178.3(2) . 1_665 ?
I1 Pb1 I1 88.2(2) . 1_665 ?
I2 Pb1 I1 90.61(9) 1_665 1_565 ?
I2 Pb1 I1 178.3(2) 1_655 1_565 ?
I2 Pb1 I1 90.61(9) . 1_565 ?
I1 Pb1 I1 88.2(2) . 1_565 ?
I1 Pb1 I1 88.2(2) 1_665 1_565 ?
N_1 I1 Pb1 139(4) . . ?
N_1 I1 Pb1 131(5) . 1_545 ?
Pb1 I1 Pb1 88.2(2) . 1_545 ?
N_1 I1 Pb1 82(4) . 1_445 ?
Pb1 I1 Pb1 88.2(2) . 1_445 ?
Pb1 I1 Pb1 88.2(2) 1_545 1_445 ?
Pb1 I2 Pb1 90.56(18) 1_445 1_455 ?
Pb1 I2 Pb1 90.56(18) 1_445 . ?
Pb1 I2 Pb1 90.56(18) 1_455 . ?
CA_1 N_1 I1 123(10) . . ?
N_1 CA_1 C_1 105(6) . . ?
N_1 CA_1 HAA_1 110.8 . . ?
C_1 CA_1 HAA_1 110.9 . . ?
N_1 CA_1 HAAB_1 110.6 . . ?
C_1 CA_1 HAAB_1 110.7 . . ?
HAA_1 CA_1 HAAB_1 108.8 . . ?
O_1 C_1 OXT_1 125(5) . . ?
O_1 C_1 CA_1 123(5) . . ?
OXT_1 C_1 CA_1 113(5) . . ?

loop_
_geom_bond_atom_site_label_1
_geom_bond_atom_site_label_2
_geom_bond_distance
_geom_bond_site_symmetry_2
_geom_bond_publ_flag
Pb1 I2 3.189(5) 1_665 ?
Pb1 I2 3.189(5) 1_655 ?
Pb1 I2 3.189(5) . ?
Pb1 I1 3.256(6) . ?
Pb1 I1 3.256(6) 1_665 ?
Pb1 I1 3.256(6) 1_565 ?
I1 N_1 2.13(18) . ?
N_1 CA_1 1.47(7) . ?
CA_1 C_1 1.54(4) . ?
CA_1 HAA_1 0.9900 . ?
CA_1 HAAB_1 0.9900 . ?
C_1 O_1 1.21(3) . ?
C_1 OXT_1 1.31(3) . ?
